data_7008820
loop_
_publ_author_name
'Barnett, Sarah A.'
'Blake, Alexander J.'
'Champness, Neil R.'
'Wilson, Claire'

_publ_section_title
;
 Structural diversity in two-dimensional coordination polymers
 constructed from simple building-blocks; a rare example of
 coordination polymer polymorphs structurally characterised from
 multiple crystals.
;
_journal_issue 24
_journal_name_full 'Dalton transactions (Cambridge, England : 2003)'
_journal_page_first 3852
_journal_page_last 3861
_journal_paper_doi 10.1039/b509294a
_journal_year 2005
_chemical_formula_moiety '[Cd(NO3)2(N2C4H4)]'
_chemical_formula_sum 'C4 H4 Cd N4 O6'
_chemical_formula_weight 316.51
_chemical_name_common 'Cadmium (ii) bis-nitrate-bis-pyrazine'
_chemical_name_systematic
;
Cadmium (II) bis-nitrate-bis-pyrazine
;
_space_group_IT_number 14
_symmetry_cell_setting monoclinic
_symmetry_space_group_name_Hall '-P 2ybc'
_symmetry_space_group_name_H-M 'P 1 21/c 1'
_atom_sites_solution_hydrogens geom
_atom_sites_solution_primary direct
_atom_sites_solution_secondary difmap
_audit_creation_method SHELXL-97
_cell_angle_alpha 90.00
_cell_angle_beta 118.209(6)
_cell_angle_gamma 90.00
_cell_formula_units_Z 4
_cell_length_a 7.1541(12)
_cell_length_b 9.356(2)
_cell_length_c 14.2864(18)
_cell_measurement_reflns_used 1773
_cell_measurement_temperature 150(2)
_cell_measurement_theta_max 28.2
_cell_measurement_theta_min 2.7
_cell_volume 842.7(3)
_computing_cell_refinement 'Bruker SAINT version 6.02a (Bruker, 2000)'
_computing_data_collection 'Bruker SMART version 5.624 (Bruker, 2001)'
_computing_data_reduction
;
Bruker SAINT; Bruker SHELXTL (Bruker, 1997; GEMINI, autoindexing program for
twinned crystals, version 1.02)'
;
_computing_publication_material 'SHELXL-97; PLATON (Spek, 2001)'
_computing_structure_refinement 'SHELXL-97 (Sheldrick, 1997)'
_computing_structure_solution 'SHELXS-97 (Sheldrick, 1990)'
_diffrn_ambient_temperature 150(2)
_diffrn_measured_fraction_theta_full 0.900
_diffrn_measured_fraction_theta_max 0.900
_diffrn_measurement_device_type 'Bruker SMART1000 CCD area detector'
_diffrn_measurement_method \w
_diffrn_radiation_monochromator graphite
_diffrn_radiation_source 'normal-focus sealed tube'
_diffrn_radiation_type MoK\a
_diffrn_radiation_wavelength 0.71073
_diffrn_reflns_av_R_equivalents 0.035
_diffrn_reflns_av_sigmaI/netI 0.0371
_diffrn_reflns_limit_h_max 8
_diffrn_reflns_limit_h_min -9
_diffrn_reflns_limit_k_max 12
_diffrn_reflns_limit_k_min -10
_diffrn_reflns_limit_l_max 7
_diffrn_reflns_limit_l_min -16
_diffrn_reflns_number 4426
_diffrn_reflns_theta_full 25.00
_diffrn_reflns_theta_max 25.00
_diffrn_reflns_theta_min 2.71
_diffrn_standards_decay_% 0
_exptl_absorpt_coefficient_mu 2.612
_exptl_absorpt_correction_T_max 1.000
_exptl_absorpt_correction_T_min 0.822
_exptl_absorpt_correction_type multi-scan
_exptl_absorpt_process_details 'SADABS version 2.03 (Bruker, 2001)'
_exptl_crystal_colour colourless
_exptl_crystal_density_diffrn 2.495
_exptl_crystal_density_method 'not measured'
_exptl_crystal_description plate
_exptl_crystal_F_000 608
_exptl_crystal_size_max 0.15
_exptl_crystal_size_mid 0.13
_exptl_crystal_size_min 0.04
_refine_diff_density_max 3.47
_refine_diff_density_min -1.93
_refine_diff_density_rms 0.210
_refine_ls_extinction_method none
_refine_ls_goodness_of_fit_ref 1.018
_refine_ls_hydrogen_treatment constr
_refine_ls_matrix_type full
_refine_ls_number_parameters 136
_refine_ls_number_reflns 1332
_refine_ls_number_restraints 0
_refine_ls_restrained_S_all 1.018
_refine_ls_R_factor_all 0.0535
_refine_ls_R_factor_gt 0.0439
_refine_ls_shift/su_max 0.000
_refine_ls_shift/su_mean 0.000
_refine_ls_structure_factor_coef Fsqd
_refine_ls_weighting_details 'calc w=1/[\s^2^(Fo^2^)+(0.0953P)^2^] where P=(Fo^2^+2Fc^2^)/3'
_refine_ls_weighting_scheme calc
_refine_ls_wR_factor_gt 0.1143
_refine_ls_wR_factor_ref 0.1233
_reflns_number_gt 1097
_reflns_number_total 1332
_reflns_threshold_expression >2\s(I)
_cod_data_source_file b509294a.txt
_cod_data_source_block Compound_3a
_cod_depositor_comments
;
The following automatic conversions were performed:
'_symmetry_cell_setting' value 'Monoclinic' changed to 'monoclinic'
according to '/home/saulius/struct/CIF-dictionaries/cif_core.dic'
dictionary named 'cif_core.dic' version 2.4.1 from 2010-06-29.

Automatic conversion script
Id: cif_fix_enum 1527 2010-12-29 10:47:43Z saulius 
;
_cod_original_sg_symbol_H-M 'P 21/c'
_cod_database_code 7008820

loop_
_symmetry_equiv_pos_as_xyz
'x, y, z'
'-x, y+1/2, -z+1/2'
'-x, -y, -z'
'x, -y-1/2, z-1/2'

loop_
_atom_site_label
_atom_site_type_symbol
_atom_site_fract_x
_atom_site_fract_y
_atom_site_fract_z
_atom_site_U_iso_or_equiv
_atom_site_adp_type
_atom_site_occupancy
_atom_site_symmetry_multiplicity
_atom_site_calc_flag
_atom_site_refinement_flags
_atom_site_disorder_assembly
_atom_site_disorder_group
Cd1 Cd -0.14341(7) -0.94074(5) -0.28397(3) 0.0129(3) Uani 1 1 d . . .
N10 N -0.5383(9) -0.7931(7) -0.3790(4) 0.0180(12) Uani 1 1 d . . .
O11 O -0.4388(11) -0.8292(9) -0.2853(5) 0.058(2) Uani 1 1 d . . .
O12 O -0.4419(12) -0.8118(11) -0.4298(5) 0.072(3) Uani 1 1 d . . .
O13 O -0.7170(11) -0.7433(5) -0.4172(5) 0.0345(14) Uani 1 1 d . . .
N20 N 0.2179(10) -0.7498(5) -0.2001(4) 0.0113(12) Uani 1 1 d . . .
O21 O 0.0253(8) -0.7097(5) -0.2457(4) 0.0183(10) Uani 1 1 d . . .
O22 O 0.2616(8) -0.8775(5) -0.1865(4) 0.0200(11) Uani 1 1 d . . .
O23 O 0.3565(8) -0.6533(5) -0.1705(4) 0.0223(12) Uani 1 1 d . . .
N1 N -0.0535(9) -0.9787(6) -0.4188(4) 0.0137(12) Uani 1 1 d . . .
C2 C -0.1737(12) -0.9264(7) -0.5168(6) 0.0162(15) Uani 1 1 d . . .
H2A H -0.2976 -0.8734 -0.5313 0.019 Uiso 1 1 calc R . .
C3 C 0.1214(13) -1.0520(7) -0.4028(6) 0.0190(17) Uani 1 1 d . . .
H3A H 0.2111 -1.0900 -0.3342 0.023 Uiso 1 1 calc R . .
N4 N -0.0513(9) -0.9762(6) -0.1058(4) 0.0117(11) Uani 1 1 d . . .
C5 C -0.1814(12) -0.9345(7) -0.0662(6) 0.0150(15) Uani 1 1 d . . .
H5A H -0.3114 -0.8880 -0.1112 0.018 Uiso 1 1 calc R . .
C6 C 0.1264(13) -1.0409(7) -0.0393(6) 0.0172(16) Uani 1 1 d . . .
H6A H 0.2205 -1.0719 -0.0649 0.021 Uiso 1 1 calc R . .

loop_
_atom_site_aniso_label
_atom_site_aniso_U_11
_atom_site_aniso_U_22
_atom_site_aniso_U_33
_atom_site_aniso_U_23
_atom_site_aniso_U_13
_atom_site_aniso_U_12
Cd1 0.0137(4) 0.0151(4) 0.0105(4) 0.00006(17) 0.0061(2) 0.00029(18)
N10 0.017(3) 0.018(3) 0.019(3) -0.003(2) 0.009(3) -0.002(3)
O11 0.048(4) 0.107(6) 0.027(3) 0.032(4) 0.023(3) 0.041(4)
O12 0.047(4) 0.151(7) 0.024(3) 0.021(4) 0.023(3) 0.053(5)
O13 0.019(4) 0.028(4) 0.046(3) 0.006(2) 0.006(3) 0.010(2)
N20 0.015(4) 0.005(3) 0.014(3) -0.0012(19) 0.006(2) -0.003(2)
O21 0.016(3) 0.021(2) 0.018(2) -0.003(2) 0.009(2) -0.004(2)
O22 0.024(3) 0.021(3) 0.017(2) 0.003(2) 0.012(2) 0.006(2)
O23 0.021(3) 0.022(3) 0.021(3) -0.002(2) 0.007(2) -0.002(2)
N1 0.012(3) 0.016(3) 0.011(3) 0.000(2) 0.003(2) -0.001(2)
C2 0.014(4) 0.020(4) 0.015(4) 0.000(3) 0.007(3) 0.003(3)
C3 0.025(4) 0.023(4) 0.009(3) 0.001(3) 0.008(3) -0.007(3)
N4 0.013(3) 0.008(2) 0.014(3) -0.001(2) 0.006(2) 0.001(2)
C5 0.015(4) 0.015(4) 0.013(3) -0.003(2) 0.005(3) 0.003(3)
C6 0.022(4) 0.021(4) 0.012(3) 0.001(3) 0.011(3) 0.004(3)

loop_
_atom_type_symbol
_atom_type_description
_atom_type_scat_dispersion_real
_atom_type_scat_dispersion_imag
_atom_type_scat_source
C C 0.0033 0.0016 'International Tables Vol C Tables 4.2.6.8 and 6.1.1.4'
H H 0.0000 0.0000 'International Tables Vol C Tables 4.2.6.8 and 6.1.1.4'
N N 0.0061 0.0033 'International Tables Vol C Tables 4.2.6.8 and 6.1.1.4'
O O 0.0106 0.0060 'International Tables Vol C Tables 4.2.6.8 and 6.1.1.4'
Cd Cd -0.8075 1.2024 'International Tables Vol C Tables 4.2.6.8 and 6.1.1.4'

loop_
_geom_angle_atom_site_label_1
_geom_angle_atom_site_label_2
_geom_angle_atom_site_label_3
_geom_angle
_geom_angle_site_symmetry_1
_geom_angle_site_symmetry_3
_geom_angle_publ_flag
N1 Cd1 N4 146.7(2) . . ?
N1 Cd1 O11 131.34(19) . . ?
N4 Cd1 O11 82.0(2) . . ?
N1 Cd1 O23 92.19(18) . 2_544 ?
N4 Cd1 O23 89.61(17) . 2_544 ?
O11 Cd1 O23 85.0(3) . 2_544 ?
N1 Cd1 O21 91.11(18) . . ?
N4 Cd1 O21 91.57(17) . . ?
O11 Cd1 O21 87.5(3) . . ?
O23 Cd1 O21 172.09(17) 2_544 . ?
N1 Cd1 O12 81.02(19) . . ?
N4 Cd1 O12 132.31(19) . . ?
O11 Cd1 O12 50.44(19) . . ?
O23 Cd1 O12 89.5(3) 2_544 . ?
O21 Cd1 O12 83.9(3) . . ?
N1 Cd1 O22 78.78(17) . . ?
N4 Cd1 O22 77.37(17) . . ?
O11 Cd1 O22 131.9(2) . . ?
O23 Cd1 O22 137.03(15) 2_544 . ?
O21 Cd1 O22 50.76(16) . . ?
O12 Cd1 O22 129.3(3) . . ?
N1 Cd1 O21 78.11(17) . 2_544 ?
N4 Cd1 O21 77.51(16) . 2_544 ?
O11 Cd1 O21 130.3(2) . 2_544 ?
O23 Cd1 O21 50.52(16) 2_544 2_544 ?
O21 Cd1 O21 137.32(3) . 2_544 ?
O12 Cd1 O21 133.3(3) . 2_544 ?
O22 Cd1 O21 86.56(15) . 2_544 ?
O13 N10 O12 123.5(6) . . ?
O13 N10 O11 122.5(6) . . ?
O12 N10 O11 114.0(6) . . ?
N10 O11 Cd1 100.7(4) . . ?
N10 O12 Cd1 94.2(4) . . ?
O22 N20 O23 123.0(6) . . ?
O22 N20 O21 120.1(5) . . ?
O23 N20 O21 116.9(5) . . ?
N20 O21 Cd1 99.0(3) . . ?
N20 O21 Cd1 90.7(3) . 2_554 ?
Cd1 O21 Cd1 170.2(2) . 2_554 ?
N20 O22 Cd1 90.1(4) . . ?
N20 O23 Cd1 101.8(4) . 2_554 ?
C2 N1 C3 116.6(6) . . ?
C2 N1 Cd1 121.1(5) . . ?
C3 N1 Cd1 122.3(4) . . ?
N1 C2 C3 121.6(7) . 3_534 ?
N1 C3 C2 121.8(7) . 3_534 ?
C6 N4 C5 116.7(6) . . ?
C6 N4 Cd1 122.0(4) . . ?
C5 N4 Cd1 121.3(5) . . ?
N4 C5 C6 120.6(7) . 3_535 ?
N4 C6 C5 122.7(7) . 3_535 ?

loop_
_geom_bond_atom_site_label_1
_geom_bond_atom_site_label_2
_geom_bond_distance
_geom_bond_site_symmetry_2
_geom_bond_publ_flag
Cd1 N1 2.328(5) . ?
Cd1 N4 2.332(5) . ?
Cd1 O11 2.349(6) . ?
Cd1 O23 2.401(5) 2_544 ?
Cd1 O21 2.409(5) . ?
Cd1 O12 2.480(7) . ?
Cd1 O22 2.621(5) . ?
Cd1 O21 2.624(5) 2_544 ?
N10 O13 1.220(9) . ?
N10 O12 1.228(8) . ?
N10 O11 1.230(8) . ?
N20 O22 1.227(7) . ?
N20 O23 1.257(7) . ?
N20 O21 1.271(8) . ?
O21 Cd1 2.624(5) 2_554 ?
O23 Cd1 2.401(5) 2_554 ?
N1 C2 1.342(9) . ?
N1 C3 1.348(10) . ?
C2 C3 1.380(10) 3_534 ?
C3 C2 1.380(10) 3_534 ?
N4 C6 1.321(9) . ?
N4 C5 1.354(9) . ?
C5 C6 1.385(10) 3_535 ?
C6 C5 1.385(10) 3_535 ?
